data_4313697
loop_
_publ_author_name
'Hitoshi Miyasaka'
'Hidenori Ieda'
'Naohide Matsumoto'
'Ken-ichi Sugiura'
'Masahiro Yamashita'

_publ_section_title
;
 Structure and Magnetic Properties of the Two-Dimensional Ferrimagnet
 (NEt4)[{Mn(salen)}2Fe(CN)6]: Investigation of Magnetic Anisotropy on a
 Single Crystal
;
_journal_name_full 'Inorganic Chemistry'
_journal_page_first 3509
_journal_page_last 3515
_journal_paper_doi 10.1021/ic026261m
_journal_volume 42
_journal_year 2003
_chemical_formula_moiety 'C46 H48 Fe N11 Mn2 O4 '
_chemical_formula_sum 'C46 H48 Fe Mn2 N11 O4'
_chemical_formula_weight 984.68
_space_group_IT_number 14
_symmetry_cell_setting monoclinic
_symmetry_Int_Tables_number 14
_symmetry_space_group_name_Hall '-P 2ybc'
_symmetry_space_group_name_H-M 'P 1 21/c 1'
_cell_angle_alpha 90
_cell_angle_beta 110.971(4)
_cell_angle_gamma 90
_cell_formula_units_Z 2
_cell_length_a 12.3660(8)
_cell_length_b 15.311(1)
_cell_length_c 12.918(1)
_cell_measurement_reflns_used 13930
_cell_measurement_temperature 123.1
_cell_measurement_theta_max 24.4
_cell_measurement_theta_min 2.2
_cell_volume 2283.8(3)
_computing_cell_refinement PROCESS-AUTO
_computing_data_collection PROCESS-AUTO
_computing_data_reduction CrystalStructure
_computing_publication_material 'CrystalStructure Ver. 2.00'
_computing_structure_refinement CRYSTALS
_computing_structure_solution SIR92
_diffrn_detector_area_resol_mean 10.00
_diffrn_measured_fraction_theta_full 0.9821
_diffrn_measured_fraction_theta_max 0.9821
_diffrn_measurement_device_type 'Rigaku RAXIS-RAPID'
_diffrn_measurement_method \w
_diffrn_radiation_type 'Mo K\a'
_diffrn_radiation_wavelength 0.7107
_diffrn_reflns_av_R_equivalents 0.067
_diffrn_reflns_limit_h_max 15
_diffrn_reflns_limit_h_min -15
_diffrn_reflns_limit_k_max 19
_diffrn_reflns_limit_k_min -19
_diffrn_reflns_limit_l_max 16
_diffrn_reflns_limit_l_min -14
_diffrn_reflns_number 22076
_diffrn_reflns_theta_full 27.36
_diffrn_reflns_theta_max 27.36
_exptl_absorpt_coefficient_mu 0.913
_exptl_absorpt_correction_T_max 0.789
_exptl_absorpt_correction_T_min 0.172
_exptl_absorpt_correction_type multi-scan
_exptl_absorpt_process_details
;
    Higashi, T. (1995). Program for Absorption Correction.
    Rigaku Corporation, Tokyo, Japan.
;
_exptl_crystal_colour brown
_exptl_crystal_density_diffrn 1.432
_exptl_crystal_density_method 'not measured'
_exptl_crystal_description block
_exptl_crystal_F_000 1018.00
_exptl_crystal_size_max 0.32
_exptl_crystal_size_mid 0.30
_exptl_crystal_size_min 0.26
_refine_diff_density_max 3.34
_refine_diff_density_min -1.23
_refine_ls_extinction_method none
_refine_ls_goodness_of_fit_ref 1.137
_refine_ls_hydrogen_treatment constr
_refine_ls_number_parameters 324
_refine_ls_number_reflns 4087
_refine_ls_R_factor_gt 0.0580
_refine_ls_shift/su_max 0.0030
_refine_ls_structure_factor_coef Fsqd
_refine_ls_weighting_details 'w = 1/[0.005Fo^2^ + 1.000\s^2^(Fo)]/(4Fo^2^)'
_refine_ls_weighting_scheme calc
_refine_ls_wR_factor_ref 0.1700
_reflns_number_gt 4087
_reflns_number_total 5266
_reflns_threshold_expression F^2^>2.0\s(F^2^)
_cod_data_source_file ic026261msi20030403_035556.cif
_cod_data_source_block '_(NEt4)Mn2(salen)2Fe(CN)6_'
_cod_original_formula_sum 'C46 H48 Fe N11 Mn2 O4 '
_cod_database_code 4313697

loop_
_symmetry_equiv_pos_as_xyz
x,y,z
-x,-y,-z
-x,y+1/2,-z+1/2
x,-y+1/2,z+1/2

loop_
_atom_site_label
_atom_site_type_symbol
_atom_site_fract_x
_atom_site_fract_y
_atom_site_fract_z
_atom_site_U_iso_or_equiv
_atom_site_adp_type
_atom_site_occupancy
_atom_site_symmetry_multiplicity
_atom_site_calc_flag
_atom_site_refinement_flags
_atom_site_disorder_assembly
_atom_site_disorder_group
Fe1 Fe 0.0000 0.5000 0.5000 0.0162(2) Uani 1.00 1 d . . .
Mn1 Mn 0.09299(4) 0.19701(3) 0.71538(3) 0.0170(1) Uani 1.00 1 d . . .
O1 O 0.0036(2) 0.1359(1) 0.5861(2) 0.0212(5) Uani 1.00 1 d . . .
O2 O 0.2373(2) 0.1714(1) 0.7010(2) 0.0214(5) Uani 1.00 1 d . . .
N1 N -0.0496(2) 0.2301(2) 0.7448(2) 0.0200(6) Uani 1.00 1 d . . .
N2 N 0.1697(2) 0.2664(2) 0.8532(2) 0.0196(6) Uani 1.00 1 d . . .
N3 N 0.0794(2) 0.3279(2) 0.6298(2) 0.0237(7) Uani 1.00 1 d . . .
N4 N 0.0974(2) 0.4235(2) 0.3279(2) 0.0223(7) Uani 1.00 1 d . . .
N5 N 0.2318(3) 0.5955(2) 0.6250(3) 0.0365(9) Uani 1.00 1 d . . .
N6 N 0.5000 0.0000 1.0000 0.024(1) Uani 1.00 1 d . . .
C1 C -0.1012(3) 0.1021(2) 0.5629(2) 0.0195(7) Uani 1.00 1 d . . .
C2 C -0.1428(3) 0.0434(2) 0.4730(3) 0.0220(8) Uani 1.00 1 d . . .
C3 C -0.2493(3) 0.0044(2) 0.4455(3) 0.0267(8) Uani 1.00 1 d . . .
C4 C -0.3204(3) 0.0222(2) 0.5076(3) 0.0285(9) Uani 1.00 1 d . . .
C5 C -0.2833(3) 0.0814(2) 0.5938(3) 0.0248(8) Uani 1.00 1 d . . .
C6 C -0.1756(3) 0.1237(2) 0.6215(3) 0.0208(7) Uani 1.00 1 d . . .
C7 C -0.1464(3) 0.1903(2) 0.7071(3) 0.0216(8) Uani 1.00 1 d . . .
C8 C -0.0300(3) 0.3018(2) 0.8266(3) 0.0252(8) Uani 1.00 1 d . . .
C9 C 0.0914(3) 0.2897(2) 0.9123(3) 0.0233(8) Uani 1.00 1 d . . .
C10 C 0.2743(3) 0.2952(2) 0.8862(3) 0.0221(8) Uani 1.00 1 d . . .
C11 C 0.3596(3) 0.2720(2) 0.8378(3) 0.0222(8) Uani 1.00 1 d . . .
C12 C 0.4714(3) 0.3088(2) 0.8870(3) 0.0287(9) Uani 1.00 1 d . . .
C13 C 0.5612(3) 0.2874(2) 0.8529(3) 0.0323(9) Uani 1.00 1 d . . .
C14 C 0.5390(3) 0.2255(2) 0.7658(3) 0.0284(9) Uani 1.00 1 d . . .
C15 C 0.4314(3) 0.1897(2) 0.7164(3) 0.0224(8) Uani 1.00 1 d . . .
C16 C 0.3380(3) 0.2111(2) 0.7499(3) 0.0200(7) Uani 1.00 1 d . . .
C17 C 0.0521(3) 0.3936(2) 0.5842(2) 0.0204(7) Uani 1.00 1 d . . .
C18 C 0.0617(3) 0.4547(2) 0.3918(3) 0.0191(7) Uani 1.00 1 d . . .
C19 C 0.1456(3) 0.5585(2) 0.5790(3) 0.0233(8) Uani 1.00 1 d . . .
C20 C 0.4550(7) 0.0113(5) 1.0964(6) 0.033(2) Uani 0.50 1 d P . .
C21 C 0.4228(6) 0.0770(4) 0.9758(6) 0.028(2) Uani 0.50 1 d P . .
C22 C 0.4003(6) -0.0055(5) 0.8884(6) 0.030(2) Uani 0.50 1 d P . .
C23 C 0.3287(4) -0.0989(4) 0.8916(5) 0.061(2) Uani 1.00 1 d . . .
C24 C 0.4348(6) -0.0863(4) 1.0111(6) 0.028(2) Uani 0.50 1 d P . .
C25 C 0.3727(4) 0.0946(3) 1.0759(4) 0.046(1) Uani 1.00 1 d . . .
H1 H -0.0955(3) 0.0299(2) 0.4312(3) 0.026(1) Uiso 1.00 1 c . . .
H2 H -0.2759(3) -0.0343(2) 0.3840(3) 0.031(1) Uiso 1.00 1 c . . .
H3 H -0.3925(3) -0.0069(2) 0.4910(3) 0.034(1) Uiso 1.00 1 c . . .
H4 H -0.3314(3) 0.0938(2) 0.6352(3) 0.030(1) Uiso 1.00 1 c . . .
H5 H -0.2040(3) 0.2057(2) 0.7366(3) 0.027(1) Uiso 1.00 1 c . . .
H6 H -0.0853(3) 0.2985(2) 0.8620(3) 0.033(1) Uiso 1.00 1 c . . .
H7 H -0.0360(3) 0.3570(2) 0.7912(3) 0.033(1) Uiso 1.00 1 c . . .
H8 H 0.0912(3) 0.2445(2) 0.9626(3) 0.030(1) Uiso 1.00 1 c . . .
H9 H 0.1165(3) 0.3427(2) 0.9519(3) 0.030(1) Uiso 1.00 1 c . . .
H10 H 0.2973(3) 0.3349(2) 0.9467(3) 0.027(1) Uiso 1.00 1 c . . .
H11 H 0.4846(3) 0.3500(2) 0.9453(3) 0.034(1) Uiso 1.00 1 c . . .
H12 H 0.6355(3) 0.3131(2) 0.8864(3) 0.038(1) Uiso 1.00 1 c . . .
H13 H 0.5997(3) 0.2089(2) 0.7409(3) 0.036(1) Uiso 1.00 1 c . . .
H14 H 0.4194(3) 0.1484(2) 0.6585(3) 0.028(1) Uiso 1.00 1 c . . .

loop_
_atom_site_aniso_label
_atom_site_aniso_U_11
_atom_site_aniso_U_22
_atom_site_aniso_U_33
_atom_site_aniso_U_12
_atom_site_aniso_U_13
_atom_site_aniso_U_23
Fe1 0.0216(4) 0.0104(3) 0.0183(3) 0.0001(2) 0.0094(2) -0.0004(2)
Mn1 0.0211(3) 0.0133(3) 0.0188(3) -0.0001(2) 0.0097(2) -0.0007(2)
O1 0.025(1) 0.019(1) 0.022(1) -0.0023(8) 0.0108(9) -0.0021(8)
O2 0.024(1) 0.016(1) 0.024(1) -0.0019(8) 0.0096(9) -0.0041(9)
N1 0.027(1) 0.015(1) 0.020(1) 0.002(1) 0.011(1) -0.000(1)
N2 0.025(1) 0.015(1) 0.022(1) 0.000(1) 0.011(1) -0.000(1)
N3 0.032(2) 0.017(1) 0.025(1) 0.002(1) 0.014(1) 0.003(1)
N4 0.027(1) 0.017(1) 0.026(1) -0.001(1) 0.013(1) -0.001(1)
N5 0.031(2) 0.041(2) 0.042(2) -0.008(1) 0.019(1) -0.018(1)
N6 0.023(2) 0.022(2) 0.028(2) 0.000(1) 0.011(2) 0.003(2)
C1 0.021(2) 0.016(1) 0.024(1) 0.001(1) 0.011(1) 0.004(1)
C2 0.026(2) 0.018(1) 0.023(1) 0.003(1) 0.009(1) 0.003(1)
C3 0.028(2) 0.016(1) 0.032(2) 0.000(1) 0.006(1) -0.002(1)
C4 0.022(2) 0.022(2) 0.041(2) -0.000(1) 0.010(1) 0.001(1)
C5 0.024(2) 0.022(2) 0.029(2) 0.001(1) 0.010(1) 0.000(1)
C6 0.020(2) 0.018(1) 0.021(1) 0.002(1) 0.005(1) 0.001(1)
C7 0.028(2) 0.016(1) 0.025(1) 0.004(1) 0.014(1) 0.004(1)
C8 0.034(2) 0.017(1) 0.030(2) 0.003(1) 0.018(1) -0.004(1)
C9 0.032(2) 0.022(2) 0.021(1) -0.005(1) 0.015(1) -0.004(1)
C10 0.028(2) 0.016(1) 0.023(1) -0.000(1) 0.010(1) -0.003(1)
C11 0.022(2) 0.018(1) 0.026(1) -0.000(1) 0.009(1) 0.001(1)
C12 0.024(2) 0.024(2) 0.037(2) -0.004(1) 0.010(1) -0.009(1)
C13 0.024(2) 0.028(2) 0.044(2) -0.005(1) 0.011(1) -0.007(2)
C14 0.024(2) 0.024(2) 0.040(2) 0.000(1) 0.016(1) -0.002(1)
C15 0.024(2) 0.019(1) 0.027(2) 0.001(1) 0.013(1) -0.001(1)
C16 0.023(2) 0.014(1) 0.023(1) 0.001(1) 0.009(1) 0.002(1)
C17 0.025(2) 0.019(1) 0.021(1) -0.002(1) 0.014(1) -0.003(1)
C18 0.022(2) 0.013(1) 0.023(1) -0.001(1) 0.008(1) -0.000(1)
C19 0.027(2) 0.021(2) 0.026(2) 0.000(1) 0.015(1) -0.003(1)
C20 0.044(4) 0.030(4) 0.029(3) 0.008(3) 0.019(3) 0.001(3)
C21 0.029(4) 0.018(3) 0.037(4) 0.006(3) 0.009(3) 0.003(3)
C22 0.030(4) 0.029(4) 0.024(3) -0.003(3) 0.003(3) 0.001(3)
C23 0.036(2) 0.061(3) 0.084(3) -0.023(2) 0.019(2) -0.044(3)
C24 0.030(4) 0.015(3) 0.039(4) -0.000(2) 0.014(3) 0.004(3)
C25 0.040(2) 0.032(2) 0.070(3) 0.000(2) 0.024(2) -0.020(2)

loop_
_atom_type_symbol
_atom_type_description
_atom_type_scat_dispersion_real
_atom_type_scat_dispersion_imag
_atom_type_scat_source
C C 0.006 0.003
;
International Tables for Crystallography
(1992, Vol. C, Tables 4.2.6.8 and 6.1.1.4)
;
H H 0.000 0.000
;
International Tables for Crystallography
(1992, Vol. C, Table 6.1.1.4)
;
O O 0.017 0.010
;
International Tables for Crystallography
(1992, Vol. C, Tables 4.2.6.8 and 6.1.1.4)
;
N N 0.011 0.006
;
International Tables for Crystallography
(1992, Vol. C, Tables 4.2.6.8 and 6.1.1.4)
;
Mn Mn 0.346 0.844
;
International Tables for Crystallography
(1992, Vol. C, Tables 4.2.6.8 and 6.1.1.4)
;
Fe Fe 0.349 0.972
;
International Tables for Crystallography
(1992, Vol. C, Tables 4.2.6.8 and 6.1.1.4)
;

loop_
_geom_angle_atom_site_label_1
_geom_angle_site_symmetry_1
_geom_angle_atom_site_label_2
_geom_angle_site_symmetry_2
_geom_angle_atom_site_label_3
_geom_angle_site_symmetry_3
_geom_angle
_geom_angle_publ_flag
C17 . Fe1 . C18 . 88.08(12) yes
C17 . Fe1 . C19 . 91.91(13) yes
C18 . Fe1 . C19 . 90.79(13) yes
O1 . Mn1 . O2 . 94.86(9) yes
O1 . Mn1 . N1 . 90.9(1) yes
O2 . Mn1 . N1 . 174.20(9) yes
O1 . Mn1 . N2 . 173.2(1) yes
O2 . Mn1 . N2 . 91.9(1) yes
N1 . Mn1 . N2 . 82.3(1) yes
O1 . Mn1 . N3 . 95.1(1) yes
O2 . Mn1 . N3 . 92.5(1) yes
N1 . Mn1 . N3 . 87.3(1) yes
N2 . Mn1 . N3 . 83.9(1) yes
Mn1 . O1 . C1 . 127.53(19) yes
Mn1 . O2 . C16 . 127.9(2) yes
Mn1 . N1 . C7 . 125.4(2) yes
Mn1 . N1 . C8 . 113.1(2) yes
C7 . N1 . C8 . 121.2(3) yes
Mn1 . N2 . C9 . 113.53(19) yes
Mn1 . N2 . C10 . 125.4(2) yes
C9 . N2 . C10 . 120.9(3) yes
Mn1 . N3 . C17 . 167.8(3) yes
O1 . Mn1 . N4 . 91.97(9) yes
O2 . Mn1 . N4 . 94.80(9) yes
N1 . Mn1 . N4 . 84.7(1) yes
N2 . Mn1 . N4 . 88.1(1) yes
Mn1 . N4 . C18 . 146.2(2) yes
C20 . N6 . C21 . 71.9(4) yes
C20 . N6 . C22 . 111.4(4) yes
C21 . N6 . C22 . 66.6(4) yes
C20 . N6 . C24 . 71.2(4) yes
C21 . N6 . C24 . 112.0(4) yes
C22 . N6 . C24 . 76.9(4) yes
O1 . C1 . C2 . 118.2(3) yes
O1 . C1 . C6 . 123.6(3) yes
C2 . C1 . C6 . 118.1(3) yes
C1 . C2 . C3 . 121.6(3) yes
C1 . C2 . H1 . 119.25(18) no
C3 . C2 . H1 . 119.2(2) no
C2 . C3 . C4 . 120.2(3) yes
C2 . C3 . H2 . 120.1(2) no
C4 . C3 . H2 . 119.61(19) no
C3 . C4 . C5 . 119.4(3) yes
C3 . C4 . H3 . 120.42(19) no
C5 . C4 . H3 . 120.21(19) no
C4 . C5 . C6 . 121.2(3) yes
C4 . C5 . H4 . 119.49(19) no
C6 . C5 . H4 . 119.35(19) no
C1 . C6 . C5 . 119.4(3) yes
C1 . C6 . C7 . 122.5(3) yes
C5 . C6 . C7 . 118.1(3) yes
N1 . C7 . C6 . 124.7(3) yes
N1 . C7 . H5 . 117.75(18) no
C6 . C7 . H5 . 117.54(17) no
N1 . C8 . C9 . 107.1(2) yes
N1 . C8 . H6 . 109.96(16) no
C9 . C8 . H6 . 109.56(16) no
N1 . C8 . H7 . 110.53(16) no
C9 . C8 . H7 . 110.17(17) no
H6 . C8 . H7 . 109.459(4) no
N2 . C9 . C8 . 108.2(2) yes
N2 . C9 . H8 . 109.91(16) no
C8 . C9 . H8 . 110.06(17) no
N2 . C9 . H9 . 109.65(16) no
C8 . C9 . H9 . 109.54(17) no
H8 . C9 . H9 . 109.460(8) no
N2 . C10 . C11 . 125.0(3) yes
N2 . C10 . H10 . 117.45(18) no
C11 . C10 . H10 . 117.56(18) no
C10 . C11 . C12 . 117.0(3) yes
C10 . C11 . C16 . 123.2(3) yes
C12 . C11 . C16 . 119.7(3) yes
C11 . C12 . C13 . 122.2(3) yes
C11 . C12 . H11 . 118.81(19) no
C13 . C12 . H11 . 119.0(2) no
C12 . C13 . C14 . 117.7(3) yes
C12 . C13 . H12 . 121.1(2) no
C14 . C13 . H12 . 121.24(19) no
C13 . C14 . C15 . 121.1(3) yes
C13 . C14 . H13 . 119.59(19) no
C15 . C14 . H13 . 119.3(2) no
C14 . C15 . C16 . 122.1(3) yes
C14 . C15 . H14 . 119.1(2) no
C16 . C15 . H14 . 118.82(18) no
O2 . C16 . C11 . 124.0(3) yes
O2 . C16 . C15 . 118.7(3) yes
C11 . C16 . C15 . 117.2(3) yes
Fe1 . C17 . N3 . 176.5(3) yes
Fe1 . C18 . N4 . 176.8(3) yes
Fe1 . C19 . N5 . 178.3(3) yes
N6 . C20 . C25 . 110.4(5) yes
N6 . C21 . C22 . 58.1(3) yes
N6 . C21 . C25 . 111.2(4) yes
C22 . C21 . C25 . 130.1(5) yes
N6 . C22 . C21 . 55.3(3) yes
N6 . C22 . C23 . 106.1(4) yes
C21 . C22 . C23 . 126.4(6) yes
C22 . C23 . C24 . 71.0(4) yes
N6 . C24 . C23 . 105.9(4) yes
C20 . C25 . C21 . 66.5(4) yes

loop_
_geom_bond_atom_site_label_1
_geom_bond_site_symmetry_1
_geom_bond_atom_site_label_2
_geom_bond_site_symmetry_2
_geom_bond_distance
_geom_bond_publ_flag
Fe1 . C17 . 1.936(3) yes
Fe1 . C18 . 1.945(3) yes
Fe1 . C19 . 1.941(3) yes
Mn1 . O1 . 1.888(2) yes
Mn1 . O2 . 1.900(2) yes
Mn1 . N1 . 1.997(3) yes
Mn1 . N2 . 1.997(3) yes
Mn1 . N3 . 2.266(3) yes
Mn1 . N4 . 2.337(3) yes
O1 . C1 . 1.326(4) yes
O2 . C16 . 1.325(4) yes
N1 . C7 . 1.274(4) yes
N1 . C8 . 1.483(4) yes
N2 . C9 . 1.476(4) yes
N2 . C10 . 1.286(4) yes
N3 . C17 . 1.154(4) yes
N4 . C18 . 1.168(4) yes
N5 . C19 . 1.165(5) yes
N6 . C20 . 1.545(7) yes
N6 . C21 . 1.478(6) yes
N6 . C22 . 1.527(7) yes
N6 . C24 . 1.581(6) yes
C1 . C2 . 1.412(4) yes
C1 . C6 . 1.424(4) yes
C2 . C3 . 1.371(5) yes
C2 . H1 . 0.95003(5) no
C3 . C4 . 1.413(5) yes
C3 . H2 . 0.95006(6) no
C4 . C5 . 1.380(5) yes
C4 . H3 . 0.94997(5) no
C5 . C6 . 1.408(4) yes
C5 . H4 . 0.95008(5) no
C6 . C7 . 1.452(4) yes
C7 . H5 . 0.950 no
C8 . C9 . 1.524(5) yes
C8 . H6 . 0.95000(5) no
C8 . H7 . 0.94997(7) no
C9 . H8 . 0.94995(6) no
C9 . H9 . 0.95000(7) no
C10 . C11 . 1.450(4) yes
C10 . H10 . 0.94997(6) no
C11 . C12 . 1.416(4) yes
C11 . C16 . 1.419(4) yes
C12 . C13 . 1.372(5) yes
C12 . H11 . 0.95006(6) no
C13 . C14 . 1.420(5) yes
C13 . H12 . 0.94999(5) no
C14 . C15 . 1.368(5) yes
C14 . H13 . 0.950 no
C15 . C16 . 1.410(4) yes
C15 . H14 . 0.94997(6) no
C20 . C25 . 1.593(8) yes
C21 . C22 . 1.65(1) yes
C21 . C25 . 1.643(8) yes
C22 . C23 . 1.689(9) yes
C23 . C24 . 1.640(9) yes
